data_4339869
loop_
_publ_author_name
'Yi, Xiao-Yi'
'Lam, Tony C. H.'
'Sau, Yiu-Keung'
'Zhang, Qian-Feng'
'Williams, Ian D.'
'Leung, Wa-Hung'

_publ_section_title
;
 Electrophilic ruthenium(VI) nitrido complex containing Kl\"aui's oxygen
 tripodal ligand.
;
_journal_issue 17
_journal_name_full 'Inorganic chemistry'
_journal_page_first 7193
_journal_page_last 7198
_journal_paper_doi 10.1021/ic7007683
_journal_volume 46
_journal_year 2007
_chemical_formula_sum 'C17 H35 Cl2 Co N O9 P3 Ru'
_chemical_formula_weight 721.27
_chemical_name_systematic
; 
 ? 
;
_space_group_IT_number 14
_symmetry_cell_setting monoclinic
_symmetry_space_group_name_Hall '-P 2yn'
_symmetry_space_group_name_H-M 'P 1 21/n 1'
_atom_sites_solution_hydrogens geom
_atom_sites_solution_primary direct
_atom_sites_solution_secondary difmap
_audit_creation_method SHELXL-97
_cell_angle_alpha 90.00
_cell_angle_beta 96.214(2)
_cell_angle_gamma 90.00
_cell_formula_units_Z 4
_cell_length_a 12.3003(13)
_cell_length_b 18.343(2)
_cell_length_c 12.3772(14)
_cell_measurement_reflns_used 2868
_cell_measurement_temperature 100(2)
_cell_measurement_theta_max 28.12
_cell_measurement_theta_min 2.21
_cell_volume 2776.2(5)
_computing_structure_refinement 'SHELXL-97 (Sheldrick, 1997)'
_computing_structure_solution 'SHELXS-97 (Sheldrick, 1990)'
_diffrn_ambient_temperature 100(2)
_diffrn_measured_fraction_theta_full 0.935
_diffrn_measured_fraction_theta_max 0.935
_diffrn_radiation_monochromator graphite
_diffrn_radiation_source 'fine-focus sealed tube'
_diffrn_radiation_type MoK\a
_diffrn_radiation_wavelength 0.71073
_diffrn_reflns_av_R_equivalents 0.0572
_diffrn_reflns_av_sigmaI/netI 0.0719
_diffrn_reflns_limit_h_max 14
_diffrn_reflns_limit_h_min -14
_diffrn_reflns_limit_k_max 21
_diffrn_reflns_limit_k_min -21
_diffrn_reflns_limit_l_max 14
_diffrn_reflns_limit_l_min -11
_diffrn_reflns_number 14574
_diffrn_reflns_theta_full 25.00
_diffrn_reflns_theta_max 25.00
_diffrn_reflns_theta_min 1.99
_exptl_absorpt_coefficient_mu 1.551
_exptl_absorpt_correction_T_max 1.00
_exptl_absorpt_correction_T_min 0.87
_exptl_absorpt_correction_type multi-scan
_exptl_absorpt_process_details SADABS
_exptl_crystal_colour red
_exptl_crystal_density_diffrn 1.726
_exptl_crystal_density_method 'not measured'
_exptl_crystal_description plate
_exptl_crystal_F_000 1464
_exptl_crystal_size_max 0.35
_exptl_crystal_size_mid 0.25
_exptl_crystal_size_min 0.10
_refine_diff_density_max 0.563
_refine_diff_density_min -0.614
_refine_diff_density_rms 0.100
_refine_ls_extinction_method none
_refine_ls_goodness_of_fit_ref 0.933
_refine_ls_hydrogen_treatment constr
_refine_ls_matrix_type full
_refine_ls_number_parameters 355
_refine_ls_number_reflns 4574
_refine_ls_number_restraints 4
_refine_ls_restrained_S_all 0.932
_refine_ls_R_factor_all 0.1036
_refine_ls_R_factor_gt 0.0561
_refine_ls_shift/su_max 0.000
_refine_ls_shift/su_mean 0.000
_refine_ls_structure_factor_coef Fsqd
_refine_ls_weighting_details 'calc w=1/[\s^2^(Fo^2^)+(0.0853P)^2^+0.0000P] where P=(Fo^2^+2Fc^2^)/3'
_refine_ls_weighting_scheme calc
_refine_ls_wR_factor_gt 0.1260
_refine_ls_wR_factor_ref 0.1424
_reflns_number_gt 2909
_reflns_number_total 4574
_reflns_threshold_expression >2sigma(I)
_cod_data_source_file ic7007683-file002.cif
_cod_data_source_block yxy67
_cod_depositor_comments
;
The following automatic conversions were performed:

'_symmetry_cell_setting' value 'Monoclinic' changed to 'monoclinic'
according to
/usr/data/users/saulius/automatic-downloads/retrospective/ACS/lib/dictionaries/cif_core.dic
dictionary named 'cif_core.dic' version 2.4.2 from 2011-04-26.

Automatic conversion script
Id: cif_fix_values 2281 2013-09-26 08:29:07Z andrius 
;
_cod_original_sg_symbol_H-M P2(1)/n
_cod_database_code 4339869

loop_
_symmetry_equiv_pos_as_xyz
'x, y, z'
'-x+1/2, y+1/2, -z+1/2'
'-x, -y, -z'
'x-1/2, -y-1/2, z-1/2'

loop_
_atom_site_label
_atom_site_type_symbol
_atom_site_fract_x
_atom_site_fract_y
_atom_site_fract_z
_atom_site_U_iso_or_equiv
_atom_site_adp_type
_atom_site_occupancy
_atom_site_symmetry_multiplicity
_atom_site_calc_flag
_atom_site_refinement_flags
_atom_site_disorder_assembly
_atom_site_disorder_group
Ru1 Ru 0.25324(5) 0.22004(3) 0.32535(5) 0.0496(2) Uani 1 1 d . . .
Co1 Co 0.23957(7) 0.43133(4) 0.40673(8) 0.0441(3) Uani 1 1 d . . .
Cl1A Cl 0.3783(4) 0.1444(2) 0.4079(4) 0.0475(12) Uani 0.55 1 d P A 1
Cl2A Cl 0.1055(6) 0.1404(4) 0.3758(9) 0.045(2) Uani 0.42 1 d P A 1
Cl1B Cl 0.4222(4) 0.1477(3) 0.3688(5) 0.0520(16) Uani 0.45 1 d P A 2
Cl2B Cl 0.1474(12) 0.1276(5) 0.3603(11) 0.046(2) Uani 0.35 1 d P A 2
Cl2C Cl 0.1733(8) 0.1342(5) 0.4222(11) 0.049(3) Uani 0.23 1 d P A 3
P1A P 0.3164(7) 0.3862(3) 0.2614(6) 0.051(2) Uani 0.25 1 d P A 1
P2A P 0.3407(6) 0.3536(3) 0.5012(6) 0.0455(18) Uani 0.25 1 d P A 1
P3A P 0.1125(6) 0.3654(4) 0.3752(9) 0.059(3) Uani 0.25 1 d P A 1
P1B P 0.37829(19) 0.37766(10) 0.3602(2) 0.0418(6) Uani 0.75 1 d P A 2
P2B P 0.2161(3) 0.34285(13) 0.5214(2) 0.0582(8) Uani 0.75 1 d P A 2
P3B P 0.13726(18) 0.37440(11) 0.2801(2) 0.0372(5) Uani 0.75 1 d P A 2
N1 N 0.2474(5) 0.1941(3) 0.2038(5) 0.068(2) Uani 1 1 d . A .
O1 O 0.4232(3) 0.4270(2) 0.2634(4) 0.0521(12) Uani 1 1 d . . .
O2 O 0.4772(4) 0.3755(2) 0.4591(5) 0.0772(19) Uani 1 1 d . . .
O3A O 0.3238(9) 0.3634(5) 0.6220(8) 0.050(3) Uiso 0.50 1 d P A 1
O3B O 0.2737(9) 0.3665(5) 0.6357(8) 0.041(2) Uiso 0.50 1 d P A 2
O4A O 0.0719(10) 0.3560(6) 0.5310(10) 0.065(3) Uiso 0.50 1 d P A 1
O4B O 0.1113(9) 0.3386(6) 0.5672(9) 0.055(3) Uiso 0.50 1 d P A 2
O5 O 0.0169(4) 0.4047(2) 0.2721(4) 0.0615(14) Uani 1 1 d . . .
O6 O 0.1803(5) 0.3817(2) 0.1630(4) 0.0755(17) Uani 1 1 d . . .
O7 O 0.3638(4) 0.3003(2) 0.3086(5) 0.0639(15) Uani 1 1 d . A .
O8A O 0.2928(10) 0.2668(5) 0.4809(8) 0.056(3) Uiso 0.50 1 d P A 1
O8B O 0.2358(8) 0.2677(4) 0.4925(7) 0.032(2) Uiso 0.50 1 d P A 2
O9 O 0.1254(4) 0.2902(2) 0.2990(4) 0.0611(14) Uani 1 1 d . A .
C1 C 0.3088(8) 0.5143(4) 0.5037(9) 0.078(3) Uani 1 1 d . A .
H1A H 0.3747 0.5101 0.5582 0.094 Uiso 1 1 calc R . .
C2 C 0.2013(8) 0.5030(4) 0.5235(8) 0.073(3) Uani 1 1 d . A .
H2A H 0.1766 0.4893 0.5951 0.088 Uiso 1 1 calc R . .
C3 C 0.1334(7) 0.5159(4) 0.4284(9) 0.076(3) Uani 1 1 d . A .
H3A H 0.0516 0.5141 0.4186 0.091 Uiso 1 1 calc R . .
C4 C 0.2024(9) 0.5359(4) 0.3508(7) 0.068(2) Uani 1 1 d . A .
H4A H 0.1776 0.5490 0.2736 0.082 Uiso 1 1 calc R . .
C5 C 0.3084(7) 0.5330(3) 0.3953(9) 0.066(2) Uani 1 1 d . A .
H5A H 0.3740 0.5449 0.3576 0.079 Uiso 1 1 calc R . .
C11 C 0.5109(7) 0.4057(5) 0.2041(11) 0.105(4) Uani 1 1 d . A .
H11A H 0.5739 0.3907 0.2560 0.126 Uiso 1 1 calc R . .
H11B H 0.4879 0.3629 0.1586 0.126 Uiso 1 1 calc R . .
C12 C 0.5438(12) 0.4600(6) 0.1388(10) 0.146(6) Uani 1 1 d . . .
H12A H 0.6032 0.4420 0.0991 0.219 Uiso 1 1 calc R A .
H12B H 0.5696 0.5019 0.1836 0.219 Uiso 1 1 calc R . .
H12C H 0.4820 0.4750 0.0868 0.219 Uiso 1 1 calc R . .
C13 C 0.5227(7) 0.3123(4) 0.5160(7) 0.062(2) Uani 1 1 d . A .
H13A H 0.4660 0.2741 0.5169 0.074 Uiso 1 1 calc R . .
H13B H 0.5485 0.3253 0.5921 0.074 Uiso 1 1 calc R . .
C14 C 0.6163(8) 0.2839(5) 0.4604(8) 0.087(3) Uani 1 1 d . . .
H14A H 0.6478 0.2412 0.4996 0.130 Uiso 1 1 calc R A .
H14B H 0.6723 0.3219 0.4597 0.130 Uiso 1 1 calc R . .
H14C H 0.5902 0.2702 0.3856 0.130 Uiso 1 1 calc R . .
C15A C 0.3370(17) 0.3174(10) 0.7136(15) 0.074(5) Uiso 0.50 1 d PD A 1
C16A C 0.2715(19) 0.3505(13) 0.8010(19) 0.099(6) Uiso 0.50 1 d PD A 1
C15B C 0.2663(14) 0.3192(8) 0.7303(13) 0.054(4) Uiso 0.50 1 d PD A 2
C16B C 0.3650(15) 0.3302(9) 0.8080(15) 0.073(5) Uiso 0.50 1 d PD A 2
C17A C 0.0292(16) 0.2818(10) 0.5843(17) 0.075(5) Uiso 0.55 1 d PD A 1
C18A C -0.0778(17) 0.2867(11) 0.5108(19) 0.108(6) Uiso 0.55 1 d PD A 1
C17B C 0.037(2) 0.2823(14) 0.523(2) 0.098(8) Uiso 0.45 1 d PD A 2
C18B C -0.042(2) 0.2879(11) 0.5993(18) 0.078(6) Uiso 0.45 1 d PD A 2
C19 C -0.0603(6) 0.3745(5) 0.1904(7) 0.069(2) Uani 1 1 d . A .
H19A H -0.0503 0.3210 0.1874 0.083 Uiso 1 1 calc R . .
H19B H -0.0480 0.3950 0.1187 0.083 Uiso 1 1 calc R . .
C20 C -0.1726(6) 0.3912(5) 0.2140(7) 0.069(2) Uani 1 1 d . . .
H20A H -0.2250 0.3700 0.1573 0.104 Uiso 1 1 calc R A .
H20B H -0.1827 0.4442 0.2156 0.104 Uiso 1 1 calc R . .
H20C H -0.1848 0.3705 0.2847 0.104 Uiso 1 1 calc R . .
C21 C 0.1866(7) 0.4532(4) 0.1081(6) 0.068(2) Uani 1 1 d . A .
H21A H 0.1243 0.4843 0.1235 0.081 Uiso 1 1 calc R . .
H21B H 0.2552 0.4784 0.1357 0.081 Uiso 1 1 calc R . .
C22 C 0.1838(10) 0.4418(5) -0.0059(8) 0.109(4) Uani 1 1 d . . .
H22A H 0.1871 0.4889 -0.0428 0.164 Uiso 1 1 calc R A .
H22B H 0.1158 0.4167 -0.0327 0.164 Uiso 1 1 calc R . .
H22C H 0.2464 0.4118 -0.0207 0.164 Uiso 1 1 calc R . .

loop_
_atom_site_aniso_label
_atom_site_aniso_U_11
_atom_site_aniso_U_22
_atom_site_aniso_U_33
_atom_site_aniso_U_23
_atom_site_aniso_U_13
_atom_site_aniso_U_12
Ru1 0.0675(4) 0.0234(3) 0.0513(4) 0.0071(2) -0.0239(3) -0.0137(2)
Co1 0.0495(6) 0.0269(4) 0.0533(6) 0.0010(4) -0.0068(4) -0.0074(4)
Cl1A 0.058(3) 0.0214(14) 0.056(3) -0.0008(16) -0.022(2) 0.0043(19)
Cl2A 0.042(5) 0.024(3) 0.070(5) 0.000(3) 0.009(4) -0.010(3)
Cl1B 0.030(3) 0.047(3) 0.078(4) -0.025(3) -0.002(2) 0.002(2)
Cl2B 0.065(8) 0.022(3) 0.054(5) -0.008(3) 0.016(6) -0.004(4)
Cl2C 0.021(6) 0.034(4) 0.090(8) 0.019(5) 0.000(5) -0.008(3)
P1A 0.072(5) 0.030(3) 0.048(5) -0.003(3) -0.012(4) -0.011(3)
P2A 0.064(5) 0.028(3) 0.041(4) -0.003(3) -0.007(4) 0.002(3)
P3A 0.030(4) 0.030(3) 0.113(8) 0.017(4) -0.009(5) 0.005(3)
P1B 0.0418(13) 0.0227(10) 0.0563(15) 0.0042(10) -0.0151(11) -0.0085(9)
P2B 0.090(2) 0.0392(12) 0.0420(14) 0.0041(11) -0.0085(14) -0.0340(13)
P3B 0.0382(13) 0.0311(10) 0.0412(14) 0.0057(10) -0.0010(11) -0.0105(9)
N1 0.095(5) 0.034(3) 0.064(4) 0.003(3) -0.038(4) -0.005(3)
O1 0.032(3) 0.035(2) 0.089(4) -0.002(2) 0.007(2) 0.000(2)
O2 0.052(3) 0.042(3) 0.128(5) -0.032(3) -0.038(3) 0.009(2)
O5 0.043(3) 0.046(3) 0.092(4) -0.008(3) -0.011(3) -0.013(2)
O6 0.121(5) 0.036(3) 0.063(4) 0.010(2) -0.020(3) 0.011(3)
O7 0.049(3) 0.030(2) 0.111(5) -0.011(3) 0.000(3) -0.005(2)
O9 0.051(3) 0.038(2) 0.090(4) 0.003(2) -0.010(3) -0.023(2)
C1 0.101(8) 0.026(4) 0.099(8) -0.018(4) -0.029(6) -0.010(4)
C2 0.090(7) 0.049(4) 0.082(6) -0.016(4) 0.018(5) -0.030(5)
C3 0.053(5) 0.061(5) 0.109(8) -0.027(5) -0.018(5) 0.008(4)
C4 0.097(7) 0.036(4) 0.071(6) 0.015(4) 0.006(6) 0.019(4)
C5 0.065(6) 0.024(3) 0.115(8) 0.001(4) 0.037(5) 0.004(3)
C11 0.051(5) 0.052(5) 0.218(13) 0.009(7) 0.041(7) 0.002(4)
C12 0.201(13) 0.128(9) 0.125(10) 0.077(8) 0.099(9) 0.115(10)
C13 0.066(5) 0.049(4) 0.066(5) -0.001(4) -0.015(4) -0.019(4)
C14 0.094(7) 0.076(6) 0.080(6) -0.039(5) -0.036(5) 0.030(5)
C19 0.047(5) 0.085(6) 0.077(6) -0.018(5) 0.010(4) -0.003(4)
C20 0.052(5) 0.080(6) 0.077(6) -0.015(5) 0.008(4) -0.001(4)
C21 0.091(6) 0.053(4) 0.054(5) 0.012(4) -0.013(4) 0.000(4)
C22 0.171(11) 0.082(6) 0.075(7) 0.014(5) 0.014(7) -0.061(7)

loop_
_atom_type_symbol
_atom_type_description
_atom_type_scat_dispersion_real
_atom_type_scat_dispersion_imag
_atom_type_scat_source
C C 0.0033 0.0016 'International Tables Vol C Tables 4.2.6.8 and 6.1.1.4'
H H 0.0000 0.0000 'International Tables Vol C Tables 4.2.6.8 and 6.1.1.4'
N N 0.0061 0.0033 'International Tables Vol C Tables 4.2.6.8 and 6.1.1.4'
O O 0.0106 0.0060 'International Tables Vol C Tables 4.2.6.8 and 6.1.1.4'
P P 0.1023 0.0942 'International Tables Vol C Tables 4.2.6.8 and 6.1.1.4'
Cl Cl 0.1484 0.1585 'International Tables Vol C Tables 4.2.6.8 and 6.1.1.4'
Co Co 0.3494 0.9721 'International Tables Vol C Tables 4.2.6.8 and 6.1.1.4'
Ru Ru -1.2594 0.8363 'International Tables Vol C Tables 4.2.6.8 and 6.1.1.4'

loop_
_geom_angle_atom_site_label_1
_geom_angle_atom_site_label_2
_geom_angle_atom_site_label_3
_geom_angle
N1 Ru1 O7 94.8(3)
N1 Ru1 O9 94.8(3)
O7 Ru1 O9 92.28(18)
N1 Ru1 O8A 167.3(4)
O7 Ru1 O8A 73.1(3)
O9 Ru1 O8A 89.3(3)
N1 Ru1 Cl2B 89.3(4)
O7 Ru1 Cl2B 172.9(4)
O9 Ru1 Cl2B 93.2(4)
O8A Ru1 Cl2B 102.4(4)
N1 Ru1 Cl1A 102.0(3)
O7 Ru1 Cl1A 93.52(18)
O9 Ru1 Cl1A 161.7(2)
O8A Ru1 Cl1A 75.9(3)
Cl2B Ru1 Cl1A 79.9(4)
N1 Ru1 Cl2C 108.6(4)
O7 Ru1 Cl2C 153.1(3)
O9 Ru1 Cl2C 98.7(3)
O8A Ru1 Cl2C 82.5(4)
Cl2B Ru1 Cl2C 20.7(4)
Cl1A Ru1 Cl2C 69.1(3)
N1 Ru1 O8B 170.6(3)
O7 Ru1 O8B 86.8(3)
O9 Ru1 O8B 75.8(3)
O8A Ru1 O8B 18.7(3)
Cl2B Ru1 O8B 90.1(4)
Cl1A Ru1 O8B 87.2(2)
Cl2C Ru1 O8B 72.4(4)
N1 Ru1 Cl2A 96.0(4)
O7 Ru1 Cl2A 167.5(3)
O9 Ru1 Cl2A 80.6(2)
O8A Ru1 Cl2A 96.5(4)
Cl2B Ru1 Cl2A 13.8(3)
Cl1A Ru1 Cl2A 90.3(2)
Cl2C Ru1 Cl2A 23.1(3)
O8B Ru1 Cl2A 81.6(3)
N1 Ru1 Cl1B 89.8(3)
O7 Ru1 Cl1B 81.67(19)
O9 Ru1 Cl1B 172.72(18)
O8A Ru1 Cl1B 85.1(3)
Cl2B Ru1 Cl1B 92.5(4)
Cl1A Ru1 Cl1B 17.78(15)
Cl2C Ru1 Cl1B 85.1(3)
O8B Ru1 Cl1B 99.7(3)
Cl2A Ru1 Cl1B 104.6(2)
P3A Co1 C2 107.1(4)
P3A Co1 C5 149.4(3)
C2 Co1 C5 66.1(3)
P3A Co1 C1 146.2(5)
C2 Co1 C1 39.4(4)
C5 Co1 C1 39.2(3)
P3A Co1 C3 89.2(3)
C2 Co1 C3 39.5(3)
C5 Co1 C3 66.4(3)
C1 Co1 C3 66.3(4)
P3A Co1 C4 110.9(3)
C2 Co1 C4 65.3(4)
C5 Co1 C4 38.5(3)
C1 Co1 C4 64.8(3)
C3 Co1 C4 39.5(3)
P3A Co1 P1B 107.9(2)
C2 Co1 P1B 138.6(3)
C5 Co1 P1B 93.1(2)
C1 Co1 P1B 102.0(3)
C3 Co1 P1B 158.6(3)
C4 Co1 P1B 119.9(3)
P3A Co1 P2A 95.7(3)
C2 Co1 P2A 101.9(3)
C5 Co1 P2A 114.8(3)
C1 Co1 P2A 89.7(3)
C3 Co1 P2A 139.8(4)
C4 Co1 P2A 152.6(3)
P1B Co1 P2A 53.2(2)
P3A Co1 P3B 34.9(3)
C2 Co1 P3B 131.3(3)
C5 Co1 P3B 126.7(3)
C1 Co1 P3B 161.1(3)
C3 Co1 P3B 97.5(2)
C4 Co1 P3B 96.6(3)
P1B Co1 P3B 90.07(9)
P2A Co1 P3B 109.24(19)
P3A Co1 P2B 61.3(3)
C2 Co1 P2B 87.8(3)
C5 Co1 P2B 142.9(3)
C1 Co1 P2B 104.1(3)
C3 Co1 P2B 110.0(3)
C4 Co1 P2B 149.3(3)
P1B Co1 P2B 89.92(11)
P2A Co1 P2B 42.9(2)
P3B Co1 P2B 90.27(9)
P3A Co1 P1A 90.5(4)
C2 Co1 P1A 159.9(3)
C5 Co1 P1A 93.8(3)
C1 Co1 P1A 123.2(4)
C3 Co1 P1A 134.3(4)
C4 Co1 P1A 99.7(3)
P1B Co1 P1A 36.4(2)
P2A Co1 P1A 85.6(3)
P3B Co1 P1A 60.8(2)
P2B Co1 P1A 109.69(19)
O1 P1A O7 100.5(5)
O1 P1A O6 135.5(5)
O7 P1A O6 113.5(4)
O1 P1A Co1 104.0(4)
O7 P1A Co1 102.4(4)
O6 P1A Co1 96.1(4)
O3A P2A O8A 99.8(7)
O3A P2A O2 117.9(6)
O8A P2A O2 118.0(6)
O3A P2A Co1 108.6(5)
O8A P2A Co1 111.6(5)
O2 P2A Co1 101.0(4)
O9 P3A O5 91.4(5)
O9 P3A Co1 119.3(5)
O5 P3A Co1 109.8(4)
O9 P3A O4A 120.2(5)
O5 P3A O4A 119.8(6)
Co1 P3A O4A 97.7(5)
O7 P1B O2 109.2(3)
O7 P1B O1 103.6(3)
O2 P1B O1 106.2(3)
O7 P1B Co1 118.6(2)
O2 P1B Co1 111.5(2)
O1 P1B Co1 106.77(18)
O8B P2B O4B 102.9(6)
O8B P2B O3B 114.4(5)
O4B P2B O3B 89.8(6)
O8B P2B Co1 120.3(4)
O4B P2B Co1 118.1(5)
O3B P2B Co1 107.4(3)
O9 P3B O5 104.7(3)
O9 P3B O6 105.2(3)
O5 P3B O6 108.3(3)
O9 P3B Co1 115.0(2)
O5 P3B Co1 110.1(2)
O6 P3B Co1 113.0(2)
C11 O1 P1A 124.2(6)
C11 O1 P1B 123.9(5)
P1A O1 P1B 51.6(3)
C13 O2 P1B 127.3(4)
C13 O2 P2A 90.3(5)
P1B O2 P2A 65.9(3)
C15A O3A P2A 134.0(11)
C15B O3B P2B 119.6(8)
C17A O4A P3A 125.1(10)
C17B O4B P2B 115.8(13)
C19 O5 P3B 117.3(5)
C19 O5 P3A 133.4(5)
P3B O5 P3A 43.3(3)
C21 O6 P3B 121.9(5)
C21 O6 P1A 99.4(5)
P3B O6 P1A 77.6(3)
P1B O7 P1A 48.6(3)
P1B O7 Ru1 131.8(3)
P1A O7 Ru1 118.8(4)
P2A O8A Ru1 123.6(6)
P2B O8B Ru1 128.6(5)
P3B O9 P3A 45.2(3)
P3B O9 Ru1 124.3(3)
P3A O9 Ru1 123.1(4)
C5 C1 C2 107.7(8)
C5 C1 Co1 70.2(5)
C2 C1 Co1 69.6(5)
C1 C2 C3 108.9(9)
C1 C2 Co1 71.0(5)
C3 C2 Co1 71.0(5)
C2 C3 C4 105.8(8)
C2 C3 Co1 69.5(5)
C4 C3 Co1 70.6(5)
C5 C4 C3 109.8(8)
C5 C4 Co1 70.2(4)
C3 C4 Co1 69.9(4)
C4 C5 C1 107.7(8)
C4 C5 Co1 71.4(4)
C1 C5 Co1 70.6(4)
C12 C11 O1 113.1(7)
O2 C13 C14 109.5(7)
O3A C15A C16A 107.8(15)
O3B C15B C16B 108.7(13)
C18A C17A O4A 90.3(13)
C18B C17B O4B 98(2)
O5 C19 C20 110.3(7)
C22 C21 O6 109.1(7)

loop_
_geom_bond_atom_site_label_1
_geom_bond_atom_site_label_2
_geom_bond_distance
Ru1 N1 1.573(6)
Ru1 O7 2.030(5)
Ru1 O9 2.031(5)
Ru1 O8A 2.116(10)
Ru1 Cl2B 2.209(12)
Ru1 Cl1A 2.236(4)
Ru1 Cl2C 2.267(10)
Ru1 O8B 2.278(8)
Ru1 Cl2A 2.464(8)
Ru1 Cl1B 2.476(6)
Co1 P3A 1.981(7)
Co1 C2 2.045(9)
Co1 C5 2.058(7)
Co1 C1 2.064(7)
Co1 C3 2.064(8)
Co1 C4 2.073(7)
Co1 P1B 2.104(3)
Co1 P2A 2.152(7)
Co1 P3B 2.169(2)
Co1 P2B 2.196(2)
Co1 P1A 2.276(8)
P1A O1 1.511(9)
P1A O7 1.758(8)
P1A O6 1.962(9)
P2A O3A 1.543(13)
P2A O8A 1.707(12)
P2A O2 1.856(10)
P3A O9 1.689(10)
P3A O5 1.790(9)
P3A O4A 2.052(16)
P1B O7 1.558(5)
P1B O2 1.631(5)
P1B O1 1.644(5)
P2B O8B 1.451(8)
P2B O4B 1.465(11)
P2B O3B 1.573(9)
P3B O9 1.571(5)
P3B O5 1.574(5)
P3B O6 1.601(7)
O1 C11 1.424(10)
O2 C13 1.438(8)
O3A C15A 1.41(2)
O3B C15B 1.468(18)
O4A C17A 1.62(2)
O4B C17B 1.44(3)
O5 C19 1.422(9)
O6 C21 1.484(8)
C1 C5 1.384(12)
C1 C2 1.386(12)
C2 C3 1.388(12)
C3 C4 1.398(12)
C4 C5 1.361(12)
C11 C12 1.372(13)
C13 C14 1.496(12)
C15A C16A 1.54(3)
C15B C16B 1.48(2)
C17A C18A 1.52(2)
C17B C18B 1.44(3)
C19 C20 1.475(10)
C21 C22 1.423(12)
